data_4321931
loop_
_publ_author_name
'Bodo M\"uller'
'Astrid Schneider'
'Markus Tesmer'
'Heinrich Vahrenkamp'

_publ_section_title
;
 Alcohol and Aldehyde Adducts of Zinc Thiolates: Structural Modeling of
 Alcoholdehydrogenase
;
_journal_name_full 'Inorganic Chemistry'
_journal_page_first 1900
_journal_page_last 1907
_journal_paper_doi 10.1021/ic981227m
_journal_volume 38
_journal_year 1999
_chemical_formula_sum 'C22 H12 F10 N4 O2 S2 Zn'
_chemical_formula_weight 683.85
_chemical_name_common Bis-(N-methylimidazole-2-carbaldehyde)-zinc-bis-(pentafluorthiphenolate)
_space_group_IT_number 2
_symmetry_cell_setting triclinic
_symmetry_space_group_name_Hall '-P 1'
_symmetry_space_group_name_H-M 'P -1'
_atom_sites_solution_hydrogens geom
_atom_sites_solution_primary direct
_atom_sites_solution_secondary difmap
_audit_creation_method SHELXL-97
_cell_angle_alpha 81.94(3)
_cell_angle_beta 78.75(3)
_cell_angle_gamma 73.50(3)
_cell_formula_units_Z 2
_cell_length_a 7.712(2)
_cell_length_b 11.702(2)
_cell_length_c 15.247(3)
_cell_measurement_temperature 293(2)
_cell_volume 1288.7(5)
_computing_publication_material 'SHELXL-97 (Sheldrick, 1997)'
_computing_structure_refinement 'SHELXL-97 (Sheldrick, 1997)'
_computing_structure_solution 'SHELXS-97 (Sheldrick, 1990)'
_diffrn_ambient_temperature 293(2)
_diffrn_measured_fraction_theta_full 0.997
_diffrn_measured_fraction_theta_max 0.997
_diffrn_measurement_device_type NONIUS-TURBO-CAD4
_diffrn_measurement_method Omega-2Theta
_diffrn_radiation_monochromator graphite
_diffrn_radiation_source 'fine-focus sealed tube'
_diffrn_radiation_type MoK\a
_diffrn_radiation_wavelength 0.71073
_diffrn_reflns_av_R_equivalents 0.0261
_diffrn_reflns_av_sigmaI/netI 0.0355
_diffrn_reflns_limit_h_max 0
_diffrn_reflns_limit_h_min -9
_diffrn_reflns_limit_k_max 13
_diffrn_reflns_limit_k_min -14
_diffrn_reflns_limit_l_max 18
_diffrn_reflns_limit_l_min -18
_diffrn_reflns_number 5456
_diffrn_reflns_theta_full 26.00
_diffrn_reflns_theta_max 26.00
_diffrn_reflns_theta_min 2.93
_diffrn_standards_interval_count 'OCR every 200 refl.'
_diffrn_standards_interval_time 'ICR every 7200 s'
_exptl_absorpt_coefficient_mu 1.217
_exptl_absorpt_correction_type none
_exptl_crystal_colour colorless
_exptl_crystal_density_diffrn 1.762
_exptl_crystal_density_meas 1.74
_exptl_crystal_density_method 'floating method'
_exptl_crystal_description isometric
_exptl_crystal_F_000 680
_exptl_crystal_size_max 0.5
_exptl_crystal_size_mid 0.4
_exptl_crystal_size_min 0.3
_refine_diff_density_max 0.588
_refine_diff_density_min -0.612
_refine_diff_density_rms 0.087
_refine_ls_extinction_method none
_refine_ls_goodness_of_fit_ref 1.048
_refine_ls_hydrogen_treatment 'riding model'
_refine_ls_matrix_type full
_refine_ls_number_parameters 370
_refine_ls_number_reflns 5064
_refine_ls_number_restraints 0
_refine_ls_restrained_S_all 1.048
_refine_ls_R_factor_all 0.0662
_refine_ls_R_factor_gt 0.0373
_refine_ls_shift/su_max 0.001
_refine_ls_shift/su_mean 0.000
_refine_ls_structure_factor_coef Fsqd
_refine_ls_weighting_details 'w=1/[\s^2^(Fo^2^)+(0.0555P)^2^+1.1794P] where P=(Fo^2^+2Fc^2^)/3'
_refine_ls_weighting_scheme calc
_refine_ls_wR_factor_gt 0.0924
_refine_ls_wR_factor_ref 0.1060
_reflns_number_gt 3924
_reflns_number_total 5064
_reflns_threshold_expression >2sigma(I)
_cod_data_source_file ic981227m_9.cif
_cod_data_source_block as3[comp.no.14]
_cod_depositor_comments
;
The following automatic conversions were performed:

'_geom_bond_publ_flag' value 'Y' changed to 'y' according to the
built-in table from CIF Core dictionary named 'cif_core.dic' version
2.4.1 from 2010-06-29 (44 times).

'_geom_angle_publ_flag' value 'Y'
changed to 'y' according to the built-in table from CIF Core
dictionary named 'cif_core.dic' version 2.4.1 from 2010-06-29 (68
times).

Automatic conversion script
Id: cif_fix_values 1673 2011-04-08 12:14:43Z adriana 

The following automatic conversions were performed:

'_refine_ls_weighting_scheme' value 'calc
w=1/[\s^2^(Fo^2^)+(0.0555P)^2^+1.1794P] where P=(Fo^2^+2Fc^2^)/3' was
changed to 'calc'. New tag '_refine_ls_weighting_details' was
created. The value of the new tag was set to
'w=1/[\s^2^(Fo^2^)+(0.0555P)^2^+1.1794P] where P=(Fo^2^+2Fc^2^)/3'.

Automatic conversion script
Id: cif_fix_values 3143 2015-03-26 13:38:13Z robertas 
;
_cod_database_code 4321931

loop_
_symmetry_equiv_pos_as_xyz
'x, y, z'
'-x, -y, -z'

loop_
_atom_site_label
_atom_site_type_symbol
_atom_site_fract_x
_atom_site_fract_y
_atom_site_fract_z
_atom_site_U_iso_or_equiv
_atom_site_adp_type
_atom_site_occupancy
_atom_site_calc_flag
_atom_site_refinement_flags
_atom_site_disorder_assembly
_atom_site_disorder_group
Zn1 Zn 0.42767(5) 0.60944(3) 0.26483(2) 0.02392(11) Uani 1 d . . .
S1 S 0.24701(14) 0.74045(8) 0.16962(6) 0.0417(2) Uani 1 d . . .
S2 S 0.57890(11) 0.68464(7) 0.34834(5) 0.03075(19) Uani 1 d . . .
N1 N 0.2629(3) 0.5151(2) 0.34720(16) 0.0239(5) Uani 1 d . . .
N2 N 0.1644(3) 0.3672(2) 0.42853(16) 0.0257(5) Uani 1 d . . .
N3 N 0.5611(3) 0.4793(2) 0.17923(17) 0.0245(5) Uani 1 d . . .
N4 N 0.7584(3) 0.3703(2) 0.07716(16) 0.0253(5) Uani 1 d . . .
O1 O 0.6224(3) 0.4009(2) 0.38616(17) 0.0396(6) Uani 1 d . . .
O2 O 1.0427(3) 0.4460(2) 0.14098(19) 0.0465(7) Uani 1 d . . .
C1 C 0.3120(4) 0.4120(3) 0.39722(19) 0.0235(6) Uani 1 d . . .
C2 C 0.0184(4) 0.4464(3) 0.3975(2) 0.0303(7) Uani 1 d . . .
H2 H -0.1013 0.4395 0.4084 0.036 Uiso 1 d R . .
C3 C 0.0784(4) 0.5368(3) 0.3479(2) 0.0275(6) Uani 1 d . . .
H3 H 0.0059 0.6034 0.3190 0.033 Uiso 1 d R . .
C4 C 0.4972(4) 0.3551(3) 0.4160(2) 0.0276(6) Uani 1 d . . .
H4 H 0.5200 0.2825 0.4512 0.033 Uiso 1 d R . .
C5 C 0.1608(5) 0.2561(3) 0.4849(2) 0.0377(8) Uani 1 d . . .
H5A H 0.0360 0.2557 0.5083 0.057 Uiso 1 d R . .
H5B H 0.2259 0.2501 0.5337 0.057 Uiso 1 d R . .
H5C H 0.2181 0.1894 0.4497 0.057 Uiso 1 d R . .
C6 C 0.7377(4) 0.4399(3) 0.14385(19) 0.0228(6) Uani 1 d . . .
C7 C 0.5887(4) 0.3642(3) 0.0703(2) 0.0305(7) Uani 1 d . . .
H7 H 0.5604 0.3215 0.0305 0.037 Uiso 1 d R . .
C8 C 0.4679(4) 0.4321(3) 0.1326(2) 0.0293(7) Uani 1 d . . .
H8 H 0.3414 0.4445 0.1421 0.035 Uiso 1 d R . .
C9 C 0.8838(4) 0.4694(3) 0.1769(2) 0.0310(7) Uani 1 d . . .
H9 H 0.8526 0.5092 0.2288 0.037 Uiso 1 d R . .
C10 C 0.9302(5) 0.3081(4) 0.0233(2) 0.0407(8) Uani 1 d . . .
H10A H 1.0060 0.3622 0.0032 0.061 Uiso 1 d R . .
H10B H 0.9037 0.2806 -0.0277 0.061 Uiso 1 d R . .
H10C H 0.9935 0.2410 0.0593 0.061 Uiso 1 d R . .
C11 C 0.2171(4) 0.8823(3) 0.2039(2) 0.0282(7) Uani 1 d . . .
C12 C 0.1184(5) 0.9175(3) 0.2863(2) 0.0335(7) Uani 1 d . . .
C13 C 0.0896(5) 1.0307(4) 0.3122(2) 0.0431(9) Uani 1 d . . .
C14 C 0.1626(6) 1.1126(3) 0.2547(3) 0.0488(10) Uani 1 d . . .
C15 C 0.2605(5) 1.0819(3) 0.1728(3) 0.0442(9) Uani 1 d . . .
C16 C 0.2864(4) 0.9688(3) 0.1480(2) 0.0342(7) Uani 1 d . . .
C17 C 0.6186(4) 0.8176(3) 0.2900(2) 0.0272(7) Uani 1 d . . .
C18 C 0.7093(4) 0.8249(3) 0.2018(2) 0.0318(7) Uani 1 d . . .
C19 C 0.6180(5) 1.0241(3) 0.2920(3) 0.0452(9) Uani 1 d . . .
C20 C 0.7111(5) 1.0265(3) 0.2064(3) 0.0468(10) Uani 1 d . . .
C21 C 0.7564(4) 0.9266(3) 0.1599(3) 0.0407(9) Uani 1 d . . .
C22 C 0.5723(4) 0.9217(3) 0.3330(2) 0.0341(7) Uani 1 d . . .
F1 F 0.0446(3) 0.8401(2) 0.34410(14) 0.0527(6) Uani 1 d . . .
F2 F -0.0059(4) 1.0601(3) 0.39243(18) 0.0762(8) Uani 1 d . . .
F3 F 0.1373(5) 1.2231(2) 0.2793(2) 0.0861(10) Uani 1 d . . .
F4 F 0.3351(4) 1.1613(2) 0.1171(2) 0.0722(8) Uani 1 d . . .
F5 F 0.3857(3) 0.9420(2) 0.06789(14) 0.0565(6) Uani 1 d . . .
F6 F 0.4812(3) 0.9250(2) 0.41742(14) 0.0487(5) Uani 1 d . . .
F7 F 0.5692(4) 1.1232(2) 0.3365(2) 0.0731(8) Uani 1 d . . .
F8 F 0.7600(4) 1.1253(2) 0.1668(2) 0.0728(8) Uani 1 d . . .
F9 F 0.8466(3) 0.9277(2) 0.07538(16) 0.0607(7) Uani 1 d . . .
F10 F 0.7574(3) 0.72867(18) 0.15453(14) 0.0465(5) Uani 1 d . . .

loop_
_atom_site_aniso_label
_atom_site_aniso_U_11
_atom_site_aniso_U_22
_atom_site_aniso_U_33
_atom_site_aniso_U_23
_atom_site_aniso_U_13
_atom_site_aniso_U_12
Zn1 0.02201(18) 0.02668(19) 0.02572(19) -0.00214(14) -0.00533(13) -0.00982(14)
S1 0.0609(6) 0.0317(5) 0.0360(5) -0.0036(4) -0.0259(4) -0.0056(4)
S2 0.0390(4) 0.0345(4) 0.0267(4) -0.0008(3) -0.0105(3) -0.0197(4)
N1 0.0195(12) 0.0292(13) 0.0246(12) -0.0033(10) -0.0048(10) -0.0077(10)
N2 0.0245(13) 0.0373(14) 0.0214(12) -0.0031(11) -0.0044(10) -0.0174(11)
N3 0.0194(12) 0.0293(13) 0.0280(13) -0.0038(11) -0.0059(10) -0.0094(10)
N4 0.0218(12) 0.0302(14) 0.0243(13) -0.0002(11) -0.0061(10) -0.0068(10)
O1 0.0256(12) 0.0434(14) 0.0532(15) 0.0091(12) -0.0127(11) -0.0164(10)
O2 0.0220(12) 0.0579(17) 0.0646(18) -0.0137(14) -0.0081(11) -0.0137(11)
C1 0.0227(14) 0.0320(16) 0.0198(14) -0.0044(12) -0.0023(11) -0.0132(12)
C2 0.0211(14) 0.0454(19) 0.0290(16) -0.0074(14) -0.0038(12) -0.0145(14)
C3 0.0180(14) 0.0362(17) 0.0291(16) -0.0062(13) -0.0058(12) -0.0054(12)
C4 0.0270(16) 0.0322(16) 0.0260(15) -0.0019(13) -0.0059(12) -0.0111(13)
C5 0.043(2) 0.049(2) 0.0300(17) 0.0047(15) -0.0076(15) -0.0292(17)
C6 0.0196(13) 0.0252(15) 0.0243(14) 0.0028(12) -0.0077(11) -0.0067(11)
C7 0.0304(16) 0.0329(17) 0.0329(17) -0.0050(14) -0.0130(13) -0.0097(14)
C8 0.0227(15) 0.0327(17) 0.0375(18) -0.0057(14) -0.0095(13) -0.0108(13)
C9 0.0224(15) 0.0333(17) 0.0406(18) -0.0022(14) -0.0113(13) -0.0089(13)
C10 0.0299(17) 0.056(2) 0.0337(18) -0.0146(17) -0.0002(14) -0.0047(16)
C11 0.0292(16) 0.0297(16) 0.0283(16) 0.0023(13) -0.0133(13) -0.0083(13)
C12 0.0310(16) 0.0405(19) 0.0301(17) 0.0015(14) -0.0057(13) -0.0130(14)
C13 0.042(2) 0.049(2) 0.037(2) -0.0133(17) -0.0072(16) -0.0048(17)
C14 0.063(3) 0.0291(19) 0.062(3) -0.0005(18) -0.033(2) -0.0093(18)
C15 0.046(2) 0.039(2) 0.053(2) 0.0193(18) -0.0258(18) -0.0193(17)
C16 0.0288(16) 0.0407(19) 0.0306(17) 0.0075(14) -0.0080(13) -0.0080(14)
C17 0.0221(14) 0.0291(16) 0.0342(17) -0.0019(13) -0.0114(13) -0.0088(12)
C18 0.0274(16) 0.0294(17) 0.0374(18) -0.0016(14) -0.0064(14) -0.0053(13)
C19 0.042(2) 0.0276(18) 0.071(3) -0.0085(18) -0.022(2) -0.0061(15)
C20 0.0345(19) 0.0272(18) 0.080(3) 0.0128(18) -0.020(2) -0.0115(15)
C21 0.0243(16) 0.040(2) 0.052(2) 0.0100(17) -0.0063(15) -0.0063(14)
C22 0.0266(16) 0.0357(18) 0.0430(19) -0.0078(15) -0.0127(14) -0.0062(14)
F1 0.0616(14) 0.0637(15) 0.0360(12) 0.0043(10) 0.0044(10) -0.0341(12)
F2 0.087(2) 0.080(2) 0.0537(16) -0.0324(14) 0.0065(14) -0.0085(16)
F3 0.135(3) 0.0347(14) 0.100(2) -0.0143(14) -0.055(2) -0.0131(15)
F4 0.0812(18) 0.0572(16) 0.087(2) 0.0362(14) -0.0296(15) -0.0422(14)
F5 0.0534(14) 0.0696(16) 0.0346(12) 0.0107(11) 0.0049(10) -0.0128(12)
F6 0.0573(14) 0.0475(13) 0.0409(12) -0.0175(10) -0.0050(10) -0.0089(11)
F7 0.095(2) 0.0315(12) 0.101(2) -0.0217(13) -0.0257(17) -0.0147(13)
F8 0.0672(17) 0.0374(13) 0.116(2) 0.0274(14) -0.0241(16) -0.0276(12)
F9 0.0497(13) 0.0582(15) 0.0551(14) 0.0216(12) 0.0099(11) -0.0092(11)
F10 0.0610(14) 0.0375(11) 0.0363(11) -0.0072(9) 0.0059(10) -0.0130(10)

loop_
_atom_type_symbol
_atom_type_description
_atom_type_scat_dispersion_real
_atom_type_scat_dispersion_imag
_atom_type_scat_source
C C 0.0033 0.0016 'International Tables Vol C Tables 4.2.6.8 and 6.1.1.4'
H H 0.0000 0.0000 'International Tables Vol C Tables 4.2.6.8 and 6.1.1.4'
N N 0.0061 0.0033 'International Tables Vol C Tables 4.2.6.8 and 6.1.1.4'
O O 0.0106 0.0060 'International Tables Vol C Tables 4.2.6.8 and 6.1.1.4'
F F 0.0171 0.0103 'International Tables Vol C Tables 4.2.6.8 and 6.1.1.4'
S S 0.1246 0.1234 'International Tables Vol C Tables 4.2.6.8 and 6.1.1.4'
Zn Zn 0.2839 1.4301 'International Tables Vol C Tables 4.2.6.8 and 6.1.1.4'

loop_
_geom_angle_atom_site_label_1
_geom_angle_atom_site_label_2
_geom_angle_atom_site_label_3
_geom_angle
_geom_angle_site_symmetry_1
_geom_angle_site_symmetry_3
_geom_angle_publ_flag
N1 Zn1 N3 97.22(10) . . y
N1 Zn1 S2 110.10(7) . . y
N3 Zn1 S2 122.45(7) . . y
N1 Zn1 S1 106.53(8) . . y
N3 Zn1 S1 98.84(8) . . y
S2 Zn1 S1 118.77(4) . . y
C11 S1 Zn1 105.00(11) . . y
C17 S2 Zn1 107.80(11) . . y
C1 N1 C3 106.1(2) . . y
C1 N1 Zn1 128.49(19) . . y
C3 N1 Zn1 124.4(2) . . y
C2 N2 C1 106.8(3) . . y
C2 N2 C5 125.9(3) . . y
C1 N2 C5 127.3(3) . . y
C6 N3 C8 105.5(3) . . y
C6 N3 Zn1 131.7(2) . . y
C8 N3 Zn1 121.6(2) . . y
C6 N4 C7 107.0(2) . . y
C6 N4 C10 127.6(3) . . y
C7 N4 C10 125.4(3) . . y
N1 C1 N2 110.3(3) . . y
N1 C1 C4 125.0(3) . . y
N2 C1 C4 124.8(3) . . y
C3 C2 N2 107.7(3) . . y
C2 C3 N1 109.1(3) . . y
O1 C4 C1 121.1(3) . . y
N3 C6 N4 111.0(2) . . y
N3 C6 C9 122.4(3) . . y
N4 C6 C9 126.6(3) . . y
N4 C7 C8 107.1(3) . . y
C7 C8 N3 109.4(3) . . y
O2 C9 C6 124.3(3) . . y
C16 C11 C12 115.6(3) . . y
C16 C11 S1 121.4(3) . . y
C12 C11 S1 122.9(3) . . y
F1 C12 C13 117.4(3) . . y
F1 C12 C11 119.6(3) . . y
C13 C12 C11 123.0(3) . . y
F2 C13 C14 120.2(4) . . y
F2 C13 C12 120.7(4) . . y
C14 C13 C12 119.1(3) . . y
F3 C14 C15 120.2(4) . . y
F3 C14 C13 119.9(4) . . y
C15 C14 C13 120.0(3) . . y
F4 C15 C14 120.0(4) . . y
F4 C15 C16 120.0(4) . . y
C14 C15 C16 120.0(3) . . y
F5 C16 C15 118.0(3) . . y
F5 C16 C11 119.6(3) . . y
C15 C16 C11 122.4(3) . . y
C22 C17 C18 115.5(3) . . y
C22 C17 S2 120.7(3) . . y
C18 C17 S2 123.6(2) . . y
F10 C18 C21 117.3(3) . . y
F10 C18 C17 119.6(3) . . y
C21 C18 C17 123.0(3) . . y
F7 C19 C20 119.6(4) . . y
F7 C19 C22 120.0(4) . . y
C20 C19 C22 120.4(3) . . y
F8 C20 C19 120.7(4) . . y
F8 C20 C21 119.6(4) . . y
C19 C20 C21 119.8(3) . . y
F9 C21 C18 120.4(4) . . y
F9 C21 C20 120.5(3) . . y
C18 C21 C20 119.0(3) . . y
F6 C22 C19 117.6(3) . . y
F6 C22 C17 120.2(3) . . y
C19 C22 C17 122.2(3) . . y

loop_
_geom_bond_atom_site_label_1
_geom_bond_atom_site_label_2
_geom_bond_distance
_geom_bond_site_symmetry_2
_geom_bond_publ_flag
Zn1 N1 2.048(3) . y
Zn1 N3 2.055(3) . y
Zn1 S2 2.2875(10) . y
Zn1 S1 2.3132(13) . y
S1 C11 1.749(3) . y
S2 C17 1.755(3) . y
N1 C1 1.333(4) . y
N1 C3 1.371(4) . y
N2 C2 1.357(4) . y
N2 C1 1.362(4) . y
N2 C5 1.458(4) . y
N3 C6 1.336(4) . y
N3 C8 1.364(4) . y
N4 C6 1.349(4) . y
N4 C7 1.355(4) . y
N4 C10 1.468(4) . y
O1 C4 1.217(4) . y
O2 C9 1.211(4) . y
C1 C4 1.460(4) . y
C2 C3 1.351(5) . y
C6 C9 1.461(4) . y
C7 C8 1.359(5) . y
C11 C16 1.387(5) . y
C11 C12 1.386(5) . y
C12 F1 1.340(4) . y
C12 C13 1.380(5) . y
C13 F2 1.334(4) . y
C13 C14 1.372(6) . y
C14 F3 1.347(4) . y
C14 C15 1.365(6) . y
C15 F4 1.344(4) . y
C15 C16 1.377(5) . y
C16 F5 1.335(4) . y
C17 C22 1.388(5) . y
C17 C18 1.393(5) . y
C18 F10 1.346(4) . y
C18 C21 1.378(5) . y
C19 F7 1.349(4) . y
C19 C20 1.363(6) . y
C19 C22 1.376(5) . y
C20 F8 1.344(4) . y
C20 C21 1.377(6) . y
C21 F9 1.340(4) . y
C22 F6 1.341(4) . y
